data_1535202
loop_
_publ_author_name
'Heines, P.'
'Keller, H.-L.'
'Bouvier, P.'
'Hanfland, M.'

_publ_section_title
;
 Neue Alkalimetall-halogenopalladate(II) mit Iodeinlagerung -
 Kristallstrukturen, Phasenuebergaenge und Spektroskopie
;
_journal_name_full 'Zeitschrift fuer Anorganische und Allgemeine Chemie'
_journal_page_first 545
_journal_page_last 550
_journal_volume 629
_journal_year 2003
_chemical_formula_sum 'Br4 I2 Pd Rb2'
_chemical_name_systematic '(Rb2 (Pd Br4)) (I2)'
_space_group_IT_number 139
_symmetry_space_group_name_Hall '-I 4 2'
_symmetry_space_group_name_H-M 'I 4/m m m'
_cell_angle_alpha 90
_cell_angle_beta 90
_cell_angle_gamma 90
_cell_formula_units_Z 2
_cell_length_a 8.4099
_cell_length_b 8.4099
_cell_length_c 9.0229
_cell_volume 638.157
_citation_journal_id_ASTM ZAACAB
_cod_data_source_file Heines_ZAACAB_2003_862.cif
_cod_data_source_block Br4I2Pd1Rb2
_cod_original_cell_volume 638.1573
_cod_original_formula_sum 'Br4 I2 Pd1 Rb2'
_cod_database_code 1535202

loop_
_symmetry_equiv_pos_as_xyz
x,y,z
-y,x,z
-x,-y,z
y,-x,z
x,-y,-z
y,x,-z
-x,y,-z
-y,-x,-z
-x,-y,-z
y,-x,-z
x,y,-z
-y,x,-z
-x,y,z
-y,-x,z
x,-y,z
y,x,z
x+1/2,y+1/2,z+1/2
-y+1/2,x+1/2,z+1/2
-x+1/2,-y+1/2,z+1/2
y+1/2,-x+1/2,z+1/2
x+1/2,-y+1/2,-z+1/2
y+1/2,x+1/2,-z+1/2
-x+1/2,y+1/2,-z+1/2
-y+1/2,-x+1/2,-z+1/2
-x+1/2,-y+1/2,-z+1/2
y+1/2,-x+1/2,-z+1/2
x+1/2,y+1/2,-z+1/2
-y+1/2,x+1/2,-z+1/2
-x+1/2,y+1/2,z+1/2
-y+1/2,-x+1/2,z+1/2
x+1/2,-y+1/2,z+1/2
y+1/2,x+1/2,z+1/2

loop_
_atom_site_label
_atom_site_type_symbol
_atom_site_fract_x
_atom_site_fract_y
_atom_site_fract_z
_atom_site_occupancy
_atom_site_U_iso_or_equiv
Br1 Br-1 0.2043 0.2043 0 1 0.0
Rb1 Rb+1 0.5 0 0.25 1 0.0
I1 I 0 0 0.3473 1 0.0
Pd1 Pd+2 0 0 0 1 0.0
